data_7717563
loop_
_publ_author_name
'Bolielyi, Oleksandr'
'Levytskyi, Volodymyr'
'Wagler, J&#xf6;rg'
'Kvashnina, Kristina O.'
'Kundys, Bohdan'
'Leithe-Jasper, Andreas'
'Gumeniuk, Roman'

_publ_section_title
;
 Yb<sub>5</sub>Rh<sub>6</sub>Sn<sub>18</sub>: a valence fluctuating system
 with ultra-low thermal conductivity.
;
_journal_name_full 'Dalton transactions (Cambridge, England : 2003)'
_journal_paper_doi 10.1039/d4dt02759k
_journal_year 2024
_chemical_formula_moiety 'Rh6 Sn18 Yb5'
_chemical_formula_sum 'Rh6 Sn18 Yb5'
_chemical_formula_weight 3619.08
_space_group_crystal_system tetragonal
_space_group_IT_number 137
_space_group_name_Hall '-P 4ac 2a'
_space_group_name_H-M_alt 'P 42/n m c :2'
_atom_sites_solution_primary ShelXT
_audit_creation_method SHELXL-2019/3
_audit_update_record
;
2024-09-13 deposited with the CCDC.	2024-11-11 downloaded from the CCDC.
;
_cell_angle_alpha 90
_cell_angle_beta 90
_cell_angle_gamma 90
_cell_formula_units_Z 2
_cell_length_a 9.7018(5)
_cell_length_b 9.7018(5)
_cell_length_c 13.7933(10)
_cell_measurement_reflns_used 9396
_cell_measurement_temperature 200(2)
_cell_measurement_theta_max 30.26
_cell_measurement_theta_min 3.32
_cell_volume 1298.29(13)
_computing_cell_refinement 'STOE X-AREA'
_computing_data_collection 'STOE X-AREA'
_computing_data_reduction 'STOE X-RED'
_computing_structure_refinement 'SHELXL-2019/2 (Sheldrick, 2019)'
_computing_structure_solution ShelXT
_diffrn_ambient_temperature 200(2)
_diffrn_measured_fraction_theta_full 0.998
_diffrn_measured_fraction_theta_max 0.999
_diffrn_measurement_device_type 'Stoe IPDS-2T'
_diffrn_measurement_method 'omega scans'
_diffrn_radiation_type MoK\a
_diffrn_radiation_wavelength 0.71073
_diffrn_reflns_av_unetI/netI 0.0268
_diffrn_reflns_Laue_measured_fraction_full 0.998
_diffrn_reflns_Laue_measured_fraction_max 0.999
_diffrn_reflns_limit_h_max 13
_diffrn_reflns_limit_h_min -13
_diffrn_reflns_limit_k_max 13
_diffrn_reflns_limit_k_min -13
_diffrn_reflns_limit_l_max 18
_diffrn_reflns_limit_l_min -18
_diffrn_reflns_number 14544
_diffrn_reflns_point_group_measured_fraction_full 0.998
_diffrn_reflns_point_group_measured_fraction_max 0.999
_diffrn_reflns_theta_full 25.242
_diffrn_reflns_theta_max 28.981
_diffrn_reflns_theta_min 2.954
_exptl_absorpt_coefficient_mu 38.423
_exptl_absorpt_correction_T_max 0.0403
_exptl_absorpt_correction_T_min 0.0165
_exptl_absorpt_correction_type cylinder
_exptl_absorpt_process_details
;
Interpolation using  Int.Tab. Vol. C (1992) p. 523,Tab. 6.3.3.3
for values of muR in the range 0-2.5, and Int.Tab. Vol.II (1959)
p.302; Table 5.3.6 B for muR in the range 2.6-10.0.
The interpolation procedure of C.W.Dwiggins Jr (Acta Cryst.(1975)
A31,146-148) is used with some modification.
;
_exptl_crystal_colour black
_exptl_crystal_density_diffrn 9.258
_exptl_crystal_description piece
_exptl_crystal_F_000 3040
_exptl_crystal_recrystallization_method 'From the Melt'
_exptl_crystal_size_max 0.030
_exptl_crystal_size_mid 0.020
_exptl_crystal_size_min 0.010
_exptl_crystal_size_rad 0.0750
_refine_diff_density_max 2.039
_refine_diff_density_min -2.994
_refine_diff_density_rms 0.494
_refine_ls_extinction_method none
_refine_ls_goodness_of_fit_ref 1.022
_refine_ls_hydrogen_treatment undef
_refine_ls_matrix_type full
_refine_ls_number_parameters 45
_refine_ls_number_reflns 14544
_refine_ls_number_restraints 0
_refine_ls_restrained_S_all 1.022
_refine_ls_R_factor_all 0.0569
_refine_ls_R_factor_gt 0.0423
_refine_ls_shift/su_max 0.000
_refine_ls_shift/su_mean 0.000
_refine_ls_structure_factor_coef Fsqd
_refine_ls_weighting_details 'w=1/[\s^2^(Fo^2^)+(0.0757P)^2^] where P=(Fo^2^+2Fc^2^)/3'
_refine_ls_weighting_scheme calc
_refine_ls_wR_factor_gt 0.1084
_refine_ls_wR_factor_ref 0.1164
_reflns_Friedel_coverage 0.000
_reflns_number_gt 11550
_reflns_number_total 14544
_reflns_threshold_expression 'I > 2\s(I)'
_cod_data_source_file d4dt02759k2.cif
_cod_data_source_block VL_YbRhSn_2_03_cylindrical
_cod_original_cell_volume 1298.29(16)
_cod_original_sg_symbol_H-M 'P 42/n m c'
_cod_database_code 7717563
_shelx_shelxl_version_number 2019/3
_shelx_space_group_comment
;
The symmetry employed for this shelxl refinement is uniquely defined
by the following loop, which should always be used as a source of
symmetry information in preference to the above space-group names.
They are only intended as comments.
;
_shelx_estimated_absorpt_t_min 0.392
_shelx_estimated_absorpt_t_max 0.700
_exptl_absorpt_correction_t_ave 0.0305

loop_
_space_group_symop_operation_xyz
'x, y, z'
'-x+1/2, -y+1/2, z'
'-y+1/2, x, z+1/2'
'y, -x+1/2, z+1/2'
'-x, y+1/2, -z'
'x+1/2, -y, -z'
'y+1/2, x+1/2, -z+1/2'
'-y, -x, -z+1/2'
'-x, -y, -z'
'x-1/2, y-1/2, -z'
'y-1/2, -x, -z-1/2'
'-y, x-1/2, -z-1/2'
'x, -y-1/2, z'
'-x-1/2, y, z'
'-y-1/2, -x-1/2, z-1/2'
'y, x, z-1/2'

loop_
_atom_site_label
_atom_site_type_symbol
_atom_site_fract_x
_atom_site_fract_y
_atom_site_fract_z
_atom_site_U_iso_or_equiv
_atom_site_adp_type
_atom_site_occupancy
_atom_site_site_symmetry_order
_atom_site_calc_flag
_atom_site_refinement_flags_posn
_atom_site_refinement_flags_adp
_atom_site_refinement_flags_occupancy
_atom_site_disorder_assembly
_atom_site_disorder_group
Yb1 Yb 0.750000 0.250000 0.250000 0.0210(4) Uani 1 8 d S T P . .
Yb2 Yb 0.250000 0.02547(10) 0.38263(8) 0.0194(2) Uani 1 2 d S T P . .
Rh1 Rh 0.750000 0.250000 0.5060(2) 0.0158(6) Uani 1 4 d S T P . .
Rh2 Rh 0.49530(14) 0.50470(14) 0.250000 0.0171(4) Uani 1 2 d S T P . .
Sn1 Sn 0.250000 0.250000 0.03889(18) 0.0275(6) Uani 1 4 d S T P . .
Sn2 Sn 0.250000 0.0999(2) 0.73881(15) 0.0216(4) Uani 1 2 d S T P . .
Sn3 Sn 0.250000 0.57868(16) 0.16335(12) 0.0196(3) Uani 1 2 d S T P . .
Sn4 Sn 0.57583(15) 0.07429(14) 0.07366(11) 0.0229(3) Uani 1 1 d . . . . .

loop_
_atom_site_aniso_label
_atom_site_aniso_U_11
_atom_site_aniso_U_22
_atom_site_aniso_U_33
_atom_site_aniso_U_23
_atom_site_aniso_U_13
_atom_site_aniso_U_12
Yb1 0.0202(7) 0.0202(7) 0.0226(14) 0.000 0.000 0.000
Yb2 0.0184(5) 0.0199(5) 0.0199(5) -0.0001(4) 0.000 0.000
Rh1 0.0136(11) 0.0159(11) 0.0179(15) 0.000 0.000 0.000
Rh2 0.0169(6) 0.0169(6) 0.0177(11) -0.0004(4) -0.0004(4) 0.0000(8)
Sn1 0.0237(11) 0.0405(14) 0.0183(11) 0.000 0.000 0.000
Sn2 0.0155(9) 0.0176(9) 0.0316(9) -0.0009(6) 0.000 0.000
Sn3 0.0164(7) 0.0211(7) 0.0215(8) 0.0032(6) 0.000 0.000
Sn4 0.0260(6) 0.0231(6) 0.0196(8) 0.0019(4) -0.0004(4) -0.0089(5)

loop_
_atom_type_symbol
_atom_type_description
_atom_type_scat_dispersion_real
_atom_type_scat_dispersion_imag
_atom_type_scat_source
Yb Yb -0.3850 5.5486 'International Tables Vol C Tables 4.2.6.8 and 6.1.1.4'
Rh Rh -1.1178 0.9187 'International Tables Vol C Tables 4.2.6.8 and 6.1.1.4'
Sn Sn -0.6537 1.4246 'International Tables Vol C Tables 4.2.6.8 and 6.1.1.4'

loop_
_geom_angle_atom_site_label_1
_geom_angle_atom_site_label_2
_geom_angle_atom_site_label_3
_geom_angle
_geom_angle_site_symmetry_1
_geom_angle_site_symmetry_3
_geom_angle_publ_flag
Sn2 Yb1 Sn2 90.118(3) 3_554 10_666 ?
Sn2 Yb1 Sn2 174.79(7) 3_554 4_654 ?
Sn2 Yb1 Sn2 90.118(3) 10_666 4_654 ?
Sn2 Yb1 Sn2 90.118(3) 3_554 9_656 ?
Sn2 Yb1 Sn2 174.79(7) 10_666 9_656 ?
Sn2 Yb1 Sn2 90.118(3) 4_654 9_656 ?
Sn2 Yb1 Sn4 58.24(4) 3_554 . ?
Sn2 Yb1 Sn4 122.05(4) 10_666 . ?
Sn2 Yb1 Sn4 117.49(4) 4_654 . ?
Sn2 Yb1 Sn4 62.23(4) 9_656 . ?
Sn2 Yb1 Sn4 122.05(4) 3_554 8_665 ?
Sn2 Yb1 Sn4 58.24(4) 10_666 8_665 ?
Sn2 Yb1 Sn4 62.23(4) 4_654 8_665 ?
Sn2 Yb1 Sn4 117.49(4) 9_656 8_665 ?
Sn4 Yb1 Sn4 179.65(4) . 8_665 ?
Sn2 Yb1 Sn4 117.49(4) 3_554 14_755 ?
Sn2 Yb1 Sn4 122.05(4) 10_666 14_755 ?
Sn2 Yb1 Sn4 58.24(4) 4_654 14_755 ?
Sn2 Yb1 Sn4 62.23(4) 9_656 14_755 ?
Sn4 Yb1 Sn4 59.27(5) . 14_755 ?
Sn4 Yb1 Sn4 120.44(3) 8_665 14_755 ?
Sn2 Yb1 Sn4 58.24(4) 3_554 13_565 ?
Sn2 Yb1 Sn4 62.23(4) 10_666 13_565 ?
Sn2 Yb1 Sn4 117.49(4) 4_654 13_565 ?
Sn2 Yb1 Sn4 122.05(4) 9_656 13_565 ?
Sn4 Yb1 Sn4 59.85(5) . 13_565 ?
Sn4 Yb1 Sn4 120.44(3) 8_665 13_565 ?
Sn4 Yb1 Sn4 89.24(6) 14_755 13_565 ?
Sn2 Yb1 Sn4 122.05(4) 3_554 12_656 ?
Sn2 Yb1 Sn4 117.49(4) 10_666 12_656 ?
Sn2 Yb1 Sn4 62.23(4) 4_654 12_656 ?
Sn2 Yb1 Sn4 58.24(4) 9_656 12_656 ?
Sn4 Yb1 Sn4 120.44(3) . 12_656 ?
Sn4 Yb1 Sn4 59.27(5) 8_665 12_656 ?
Sn4 Yb1 Sn4 90.76(6) 14_755 12_656 ?
Sn4 Yb1 Sn4 179.65(4) 13_565 12_656 ?
Sn2 Yb1 Sn4 62.23(4) 3_554 11_666 ?
Sn2 Yb1 Sn4 58.24(4) 10_666 11_666 ?
Sn2 Yb1 Sn4 122.05(4) 4_654 11_666 ?
Sn2 Yb1 Sn4 117.49(4) 9_656 11_666 ?
Sn4 Yb1 Sn4 120.44(3) . 11_666 ?
Sn4 Yb1 Sn4 59.85(5) 8_665 11_666 ?
Sn4 Yb1 Sn4 179.65(4) 14_755 11_666 ?
Sn4 Yb1 Sn4 90.76(6) 13_565 11_666 ?
Sn4 Yb1 Sn4 89.24(6) 12_656 11_666 ?
Sn2 Yb1 Sn4 62.23(4) 3_554 7_545 ?
Sn2 Yb1 Sn4 117.49(4) 10_666 7_545 ?
Sn2 Yb1 Sn4 122.05(4) 4_654 7_545 ?
Sn2 Yb1 Sn4 58.24(4) 9_656 7_545 ?
Sn4 Yb1 Sn4 90.76(6) . 7_545 ?
Sn4 Yb1 Sn4 89.24(6) 8_665 7_545 ?
Sn4 Yb1 Sn4 120.44(3) 14_755 7_545 ?
Sn4 Yb1 Sn4 120.44(3) 13_565 7_545 ?
Sn4 Yb1 Sn4 59.85(5) 12_656 7_545 ?
Sn4 Yb1 Sn4 59.27(5) 11_666 7_545 ?
Sn2 Yb1 Sn4 117.49(4) 3_554 2_655 ?
Sn2 Yb1 Sn4 62.23(4) 10_666 2_655 ?
Sn2 Yb1 Sn4 58.24(4) 4_654 2_655 ?
Sn2 Yb1 Sn4 122.05(4) 9_656 2_655 ?
Sn4 Yb1 Sn4 89.24(6) . 2_655 ?
Sn4 Yb1 Sn4 90.76(6) 8_665 2_655 ?
Sn4 Yb1 Sn4 59.85(5) 14_755 2_655 ?
Sn4 Yb1 Sn4 59.27(5) 13_565 2_655 ?
Sn4 Yb1 Sn4 120.44(3) 12_656 2_655 ?
Sn4 Yb1 Sn4 120.44(3) 11_666 2_655 ?
Sn4 Yb1 Sn4 179.65(4) 7_545 2_655 ?
Rh2 Yb2 Rh2 104.20(5) 2 12_656 ?
Rh2 Yb2 Sn1 119.71(4) 2 3 ?
Rh2 Yb2 Sn1 119.71(4) 12_656 3 ?
Rh2 Yb2 Rh1 102.60(4) 2 9_656 ?
Rh2 Yb2 Rh1 102.60(4) 12_656 9_656 ?
Sn1 Yb2 Rh1 105.41(7) 3 9_656 ?
Rh2 Yb2 Sn3 52.69(3) 2 2 ?
Rh2 Yb2 Sn3 52.69(3) 12_656 2 ?
Sn1 Yb2 Sn3 153.17(6) 3 2 ?
Rh1 Yb2 Sn3 101.42(7) 9_656 2 ?
Rh2 Yb2 Sn3 52.48(4) 2 11_556 ?
Rh2 Yb2 Sn3 102.00(5) 12_656 11_556 ?
Sn1 Yb2 Sn3 136.94(4) 3 11_556 ?
Rh1 Yb2 Sn3 51.45(5) 9_656 11_556 ?
Sn3 Yb2 Sn3 63.18(5) 2 11_556 ?
Rh2 Yb2 Sn3 102.00(5) 2 12_656 ?
Rh2 Yb2 Sn3 52.48(4) 12_656 12_656 ?
Sn1 Yb2 Sn3 136.94(4) 3 12_656 ?
Rh1 Yb2 Sn3 51.45(5) 9_656 12_656 ?
Sn3 Yb2 Sn3 63.18(5) 2 12_656 ?
Sn3 Yb2 Sn3 62.36(5) 11_556 12_656 ?
Rh2 Yb2 Sn4 153.33(5) 2 7_545 ?
Rh2 Yb2 Sn4 50.31(4) 12_656 7_545 ?
Sn1 Yb2 Sn4 76.23(3) 3 7_545 ?
Rh1 Yb2 Sn4 92.18(3) 9_656 7_545 ?
Sn3 Yb2 Sn4 102.96(3) 2 7_545 ?
Sn3 Yb2 Sn4 131.67(4) 11_556 7_545 ?
Sn3 Yb2 Sn4 70.10(4) 12_656 7_545 ?
Rh2 Yb2 Sn4 50.31(4) 2 12_556 ?
Rh2 Yb2 Sn4 153.33(5) 12_656 12_556 ?
Sn1 Yb2 Sn4 76.23(3) 3 12_556 ?
Rh1 Yb2 Sn4 92.18(3) 9_656 12_556 ?
Sn3 Yb2 Sn4 102.96(3) 2 12_556 ?
Sn3 Yb2 Sn4 70.10(4) 11_556 12_556 ?
Sn3 Yb2 Sn4 131.67(4) 12_656 12_556 ?
Sn4 Yb2 Sn4 152.29(6) 7_545 12_556 ?
Rh2 Yb2 Sn2 92.75(5) 2 3_554 ?
Rh2 Yb2 Sn2 49.34(4) 12_656 3_554 ?
Sn1 Yb2 Sn2 87.33(5) 3 3_554 ?
Rh1 Yb2 Sn2 151.09(4) 9_656 3_554 ?
Sn3 Yb2 Sn2 68.75(4) 2 3_554 ?
Sn3 Yb2 Sn2 131.45(5) 11_556 3_554 ?
Sn3 Yb2 Sn2 101.72(4) 12_656 3_554 ?
Sn4 Yb2 Sn2 65.30(4) 7_545 3_554 ?
Sn4 Yb2 Sn2 116.27(5) 12_556 3_554 ?
Rh2 Yb2 Sn2 49.34(4) 2 4_554 ?
Rh2 Yb2 Sn2 92.75(5) 12_656 4_554 ?
Sn1 Yb2 Sn2 87.33(5) 3 4_554 ?
Rh1 Yb2 Sn2 151.09(4) 9_656 4_554 ?
Sn3 Yb2 Sn2 68.75(4) 2 4_554 ?
Sn3 Yb2 Sn2 101.72(4) 11_556 4_554 ?
Sn3 Yb2 Sn2 131.45(5) 12_656 4_554 ?
Sn4 Yb2 Sn2 116.27(5) 7_545 4_554 ?
Sn4 Yb2 Sn2 65.30(4) 12_556 4_554 ?
Sn2 Yb2 Sn2 52.61(7) 3_554 4_554 ?
Rh2 Yb2 Sn4 150.00(4) 2 15_666 ?
Rh2 Yb2 Sn4 92.75(3) 12_656 15_666 ?
Sn1 Yb2 Sn4 69.45(4) 3 15_666 ?
Rh1 Yb2 Sn4 48.82(5) 9_656 15_666 ?
Sn3 Yb2 Sn4 131.70(4) 2 15_666 ?
Sn3 Yb2 Sn4 100.25(5) 11_556 15_666 ?
Sn3 Yb2 Sn4 68.97(4) 12_656 15_666 ?
Sn4 Yb2 Sn4 52.60(4) 7_545 15_666 ?
Sn4 Yb2 Sn4 113.53(4) 12_556 15_666 ?
Sn2 Yb2 Sn4 116.87(5) 3_554 15_666 ?
Sn2 Yb2 Sn4 155.70(5) 4_554 15_666 ?
Sn4 Rh1 Sn4 130.82(15) 7_545 8_665 ?
Sn4 Rh1 Sn4 80.45(8) 7_545 12_656 ?
Sn4 Rh1 Sn4 79.61(7) 8_665 12_656 ?
Sn4 Rh1 Sn4 79.61(7) 7_545 11_666 ?
Sn4 Rh1 Sn4 80.45(8) 8_665 11_666 ?
Sn4 Rh1 Sn4 130.82(15) 12_656 11_666 ?
Sn4 Rh1 Sn3 136.30(8) 7_545 3_655 ?
Sn4 Rh1 Sn3 86.43(5) 8_665 3_655 ?
Sn4 Rh1 Sn3 86.43(5) 12_656 3_655 ?
Sn4 Rh1 Sn3 136.30(8) 11_666 3_655 ?
Sn4 Rh1 Sn3 86.43(5) 7_545 4 ?
Sn4 Rh1 Sn3 136.30(8) 8_665 4 ?
Sn4 Rh1 Sn3 136.30(8) 12_656 4 ?
Sn4 Rh1 Sn3 86.43(5) 11_666 4 ?
Sn3 Rh1 Sn3 74.88(11) 3_655 4 ?
Sn4 Rh1 Yb2 139.67(3) 7_545 10_666 ?
Sn4 Rh1 Yb2 69.66(3) 8_665 10_666 ?
Sn4 Rh1 Yb2 139.67(3) 12_656 10_666 ?
Sn4 Rh1 Yb2 69.66(3) 11_666 10_666 ?
Sn3 Rh1 Yb2 66.69(6) 3_655 10_666 ?
Sn3 Rh1 Yb2 66.69(6) 4 10_666 ?
Sn4 Rh1 Yb2 69.66(3) 7_545 9_656 ?
Sn4 Rh1 Yb2 139.67(3) 8_665 9_656 ?
Sn4 Rh1 Yb2 69.66(3) 12_656 9_656 ?
Sn4 Rh1 Yb2 139.67(3) 11_666 9_656 ?
Sn3 Rh1 Yb2 66.69(6) 3_655 9_656 ?
Sn3 Rh1 Yb2 66.69(6) 4 9_656 ?
Yb2 Rh1 Yb2 120.21(12) 10_666 9_656 ?
Sn4 Rh1 Yb1 65.41(7) 7_545 . ?
Sn4 Rh1 Yb1 65.41(7) 8_665 . ?
Sn4 Rh1 Yb1 65.41(7) 12_656 . ?
Sn4 Rh1 Yb1 65.41(7) 11_666 . ?
Sn3 Rh1 Yb1 142.56(5) 3_655 . ?
Sn3 Rh1 Yb1 142.56(5) 4 . ?
Yb2 Rh1 Yb1 119.90(6) 10_666 . ?
Yb2 Rh1 Yb1 119.90(6) 9_656 . ?
Sn2 Rh2 Sn2 131.07(11) 3_554 10_666 ?
Sn2 Rh2 Sn4 77.31(6) 3_554 13_565 ?
Sn2 Rh2 Sn4 83.09(6) 10_666 13_565 ?
Sn2 Rh2 Sn4 83.09(6) 3_554 11_666 ?
Sn2 Rh2 Sn4 77.31(6) 10_666 11_666 ?
Sn4 Rh2 Sn4 131.56(10) 13_565 11_666 ?
Sn2 Rh2 Sn3 85.21(6) 3_554 . ?
Sn2 Rh2 Sn3 137.84(7) 10_666 . ?
Sn4 Rh2 Sn3 86.12(5) 13_565 . ?
Sn4 Rh2 Sn3 136.00(6) 11_666 . ?
Sn2 Rh2 Sn3 137.84(7) 3_554 12_666 ?
Sn2 Rh2 Sn3 85.21(6) 10_666 12_666 ?
Sn4 Rh2 Sn3 136.00(6) 13_565 12_666 ?
Sn4 Rh2 Sn3 86.12(5) 11_666 12_666 ?
Sn3 Rh2 Sn3 74.85(8) . 12_666 ?
Sn2 Rh2 Yb2 70.67(5) 3_554 2 ?
Sn2 Rh2 Yb2 137.42(5) 10_666 2 ?
Sn4 Rh2 Yb2 139.15(3) 13_565 2 ?
Sn4 Rh2 Yb2 69.22(3) 11_666 2 ?
Sn3 Rh2 Yb2 66.87(5) . 2 ?
Sn3 Rh2 Yb2 67.39(5) 12_666 2 ?
Sn2 Rh2 Yb2 137.42(5) 3_554 11_666 ?
Sn2 Rh2 Yb2 70.67(5) 10_666 11_666 ?
Sn4 Rh2 Yb2 69.22(3) 13_565 11_666 ?
Sn4 Rh2 Yb2 139.15(3) 11_666 11_666 ?
Sn3 Rh2 Yb2 67.39(5) . 11_666 ?
Sn3 Rh2 Yb2 66.87(5) 12_666 11_666 ?
Yb2 Rh2 Yb2 121.40(7) 2 11_666 ?
Sn2 Rh2 Yb1 65.53(6) 3_554 . ?
Sn2 Rh2 Yb1 65.53(6) 10_666 . ?
Sn4 Rh2 Yb1 65.78(5) 13_565 . ?
Sn4 Rh2 Yb1 65.78(5) 11_666 . ?
Sn3 Rh2 Yb1 142.57(4) . . ?
Sn3 Rh2 Yb1 142.57(4) 12_666 . ?
Yb2 Rh2 Yb1 119.30(4) 2 . ?
Yb2 Rh2 Yb1 119.30(4) 11_666 . ?
Yb2 Sn1 Yb2 90.61(8) 4_554 3_554 ?
Yb2 Sn1 Sn2 162.54(7) 4_554 3_554 ?
Yb2 Sn1 Sn2 106.85(4) 3_554 3_554 ?
Yb2 Sn1 Sn2 106.85(4) 4_554 4_554 ?
Yb2 Sn1 Sn2 162.54(7) 3_554 4_554 ?
Sn2 Sn1 Sn2 55.69(9) 3_554 4_554 ?
Rh2 Sn2 Rh2 138.50(11) 10_556 4 ?
Rh2 Sn2 Sn2 110.45(6) 10_556 2 ?
Rh2 Sn2 Sn2 110.45(6) 4 2 ?
Rh2 Sn2 Sn1 102.41(5) 10_556 3 ?
Rh2 Sn2 Sn1 102.41(5) 4 3 ?
Sn2 Sn2 Sn1 62.15(4) 2 3 ?
Rh2 Sn2 Yb2 137.68(7) 10_556 3 ?
Rh2 Sn2 Yb2 59.99(4) 4 3 ?
Sn2 Sn2 Yb2 63.69(4) 2 3 ?
Sn1 Sn2 Yb2 109.07(5) 3 3 ?
Rh2 Sn2 Yb2 59.99(4) 10_556 4 ?
Rh2 Sn2 Yb2 137.68(7) 4 4 ?
Sn2 Sn2 Yb2 63.69(4) 2 4 ?
Sn1 Sn2 Yb2 109.07(5) 3 4 ?
Yb2 Sn2 Yb2 83.03(6) 3 4 ?
Rh2 Sn2 Yb1 69.41(6) 10_556 9_656 ?
Rh2 Sn2 Yb1 69.41(6) 4 9_656 ?
Sn2 Sn2 Yb1 177.40(3) 2 9_656 ?
Sn1 Sn2 Yb1 120.45(7) 3 9_656 ?
Yb2 Sn2 Yb1 114.54(5) 3 9_656 ?
Yb2 Sn2 Yb1 114.54(5) 4 9_656 ?
Rh1 Sn3 Rh2 120.15(3) 3_554 . ?
Rh1 Sn3 Rh2 120.15(3) 3_554 11_566 ?
Rh2 Sn3 Rh2 119.28(6) . 11_566 ?
Rh1 Sn3 Yb2 161.03(7) 3_554 2 ?
Rh2 Sn3 Yb2 60.43(3) . 2 ?
Rh2 Sn3 Yb2 60.43(3) 11_566 2 ?
Rh1 Sn3 Yb2 61.86(4) 3_554 11_666 ?
Rh2 Sn3 Yb2 60.14(2) . 11_666 ?
Rh2 Sn3 Yb2 159.82(6) 11_566 11_666 ?
Yb2 Sn3 Yb2 110.57(4) 2 11_666 ?
Rh1 Sn3 Yb2 61.86(4) 3_554 12_566 ?
Rh2 Sn3 Yb2 159.82(6) . 12_566 ?
Rh2 Sn3 Yb2 60.14(2) 11_566 12_566 ?
Yb2 Sn3 Yb2 110.57(4) 2 12_566 ?
Yb2 Sn3 Yb2 112.70(5) 11_666 12_566 ?
Rh1 Sn4 Rh2 138.81(8) 11_666 12_656 ?
Rh1 Sn4 Sn4 110.80(11) 11_666 9_655 ?
Rh2 Sn4 Sn4 110.39(10) 12_656 9_655 ?
Rh1 Sn4 Yb2 143.22(5) 11_666 11_656 ?
Rh2 Sn4 Yb2 60.48(5) 12_656 11_656 ?
Sn4 Sn4 Yb2 64.55(6) 9_655 11_656 ?
Rh1 Sn4 Yb2 61.52(6) 11_666 3_554 ?
Rh2 Sn4 Yb2 142.38(5) 12_656 3_554 ?
Sn4 Sn4 Yb2 62.85(5) 9_655 3_554 ?
Yb2 Sn4 Yb2 127.39(4) 11_656 3_554 ?
Rh1 Sn4 Yb1 69.97(7) 11_666 . ?
Rh2 Sn4 Yb1 68.84(5) 12_656 . ?
Sn4 Sn4 Yb1 179.03(9) 9_655 . ?
Yb2 Sn4 Yb1 115.24(5) 11_656 . ?
Yb2 Sn4 Yb1 117.36(4) 3_554 . ?

loop_
_geom_bond_atom_site_label_1
_geom_bond_atom_site_label_2
_geom_bond_distance
_geom_bond_site_symmetry_2
_geom_bond_publ_flag
Yb1 Sn2 3.398(2) 3_554 ?
Yb1 Sn2 3.398(2) 10_666 ?
Yb1 Sn2 3.398(2) 4_654 ?
Yb1 Sn2 3.398(2) 9_656 ?
Yb1 Sn4 3.4172(14) . ?
Yb1 Sn4 3.4173(14) 8_665 ?
Yb1 Sn4 3.4173(14) 14_755 ?
Yb1 Sn4 3.4173(14) 13_565 ?
Yb1 Sn4 3.4173(14) 12_656 ?
Yb1 Sn4 3.4173(14) 11_666 ?
Yb1 Sn4 3.4173(14) 7_545 ?
Yb1 Sn4 3.4173(14) 2_655 ?
Yb2 Rh2 3.0160(12) 2 ?
Yb2 Rh2 3.0160(12) 12_656 ?
Yb2 Sn1 3.0644(19) 3 ?
Yb2 Rh1 3.083(2) 9_656 ?
Yb2 Sn3 3.189(2) 2 ?
Yb2 Sn3 3.2105(13) 11_556 ?
Yb2 Sn3 3.2105(13) 12_656 ?
Yb2 Sn4 3.2405(15) 7_545 ?
Yb2 Sn4 3.2405(15) 12_556 ?
Yb2 Sn2 3.2867(18) 3_554 ?
Yb2 Sn2 3.2867(18) 4_554 ?
Yb2 Sn4 3.2885(18) 15_666 ?
Rh1 Sn4 2.640(2) 7_545 ?
Rh1 Sn4 2.640(2) 8_665 ?
Rh1 Sn4 2.640(2) 12_656 ?
Rh1 Sn4 2.640(2) 11_666 ?
Rh1 Sn3 2.734(3) 3_655 ?
Rh1 Sn3 2.734(3) 4 ?
Rh2 Sn2 2.6424(11) 3_554 ?
Rh2 Sn2 2.6424(11) 10_666 ?
Rh2 Sn4 2.6672(19) 13_565 ?
Rh2 Sn4 2.6672(19) 11_666 ?
Rh2 Sn3 2.7582(18) . ?
Rh2 Sn3 2.7582(18) 12_666 ?
Sn1 Sn2 3.119(3) 3_554 ?
Sn1 Sn2 3.119(3) 4_554 ?
Sn2 Sn2 2.913(4) 2 ?
Sn4 Sn4 2.893(3) 9_655 ?
